data_2013727
loop_
_publ_author_name
'Natalya Fridman'
'Moshe Kapon'
'Menahem Kaftory'

_publ_section_title
;
 Two hydrates of 6-methoxypurine
;
_journal_issue 1
_journal_name_full 'Acta Crystallographica Section C'
_journal_page_first o44
_journal_page_last o46
_journal_paper_doi 10.1107/S010827010302314X
_journal_volume 60
_journal_year 2004
_chemical_formula_moiety 'C6 H6 N4 O, 0.5H2 O'
_chemical_formula_sum 'C6 H7 N4 O1.5'
_chemical_formula_weight 158.91
_chemical_name_systematic
;
6-Methoxypurine hemihydrate
;
_space_group_IT_number 2
_symmetry_cell_setting triclinic
_symmetry_space_group_name_Hall '-P 1'
_symmetry_space_group_name_H-M 'P -1'
_atom_sites_solution_hydrogens geom
_atom_sites_solution_primary direct
_atom_sites_solution_secondary difmap
_audit_creation_method SHELXL-97
_cell_angle_alpha 79.08(2)
_cell_angle_beta 83.54(2)
_cell_angle_gamma 87.09(2)
_cell_formula_units_Z 4
_cell_length_a 3.8980(10)
_cell_length_b 11.966(2)
_cell_length_c 15.945(3)
_cell_measurement_reflns_used 2579
_cell_measurement_temperature 293(2)
_cell_measurement_theta_max 25.05
_cell_measurement_theta_min 1.31
_cell_volume 725.3(3)
_computing_cell_refinement 'Denzo SMN (Otwinowski & Minor 1997)'
_computing_data_reduction 'Denzo SMN'
_computing_molecular_graphics 'Ortep-3 for Windows (Farrugia, 1997)'
_computing_structure_refinement 'SHELXL97 (Sheldrick, 1997)'
_computing_structure_solution 'SHELXS97 (Sheldrick, 1997)'
_diffrn_ambient_temperature 293(2)
_diffrn_detector_area_resol_mean 95
_diffrn_measured_fraction_theta_full 0.998
_diffrn_measured_fraction_theta_max 0.998
_diffrn_measurement_device_type KappaCCD
_diffrn_measurement_method 'phi scan'
_diffrn_radiation_monochromator graphite
_diffrn_radiation_source 'fine-focus sealed tube'
_diffrn_radiation_type MoK\a
_diffrn_radiation_wavelength 0.71073
_diffrn_reflns_av_R_equivalents 0.0000
_diffrn_reflns_av_sigmaI/netI 0.0503
_diffrn_reflns_limit_h_max 0
_diffrn_reflns_limit_h_min -4
_diffrn_reflns_limit_k_max 14
_diffrn_reflns_limit_k_min -14
_diffrn_reflns_limit_l_max 18
_diffrn_reflns_limit_l_min -18
_diffrn_reflns_number 2579
_diffrn_reflns_theta_full 25.05
_diffrn_reflns_theta_max 25.05
_diffrn_reflns_theta_min 1.31
_diffrn_standards_decay_% none
_diffrn_standards_number none
_exptl_absorpt_coefficient_mu 0.110
_exptl_absorpt_correction_type none
_exptl_absorpt_process_details none
_exptl_crystal_colour colorless
_exptl_crystal_density_diffrn 1.455
_exptl_crystal_density_method 'not measured'
_exptl_crystal_description needle
_exptl_crystal_F_000 331
_exptl_crystal_size_max 0.30
_exptl_crystal_size_mid 0.12
_exptl_crystal_size_min 0.09
_refine_diff_density_max 0.146
_refine_diff_density_min -0.180
_refine_ls_extinction_method none
_refine_ls_goodness_of_fit_ref 1.026
_refine_ls_hydrogen_treatment mixed
_refine_ls_matrix_type full
_refine_ls_number_parameters 227
_refine_ls_number_reflns 2574
_refine_ls_number_restraints 0
_refine_ls_restrained_S_all 1.026
_refine_ls_R_factor_all 0.0762
_refine_ls_R_factor_gt 0.0498
_refine_ls_shift/su_max 0.000
_refine_ls_shift/su_mean 0.000
_refine_ls_structure_factor_coef Fsqd
_refine_ls_weighting_details 'calc w=1/[\s^2^(Fo^2^)+(0.0663P)^2^+0.0856P] where P=(Fo^2^+2Fc^2^)/3'
_refine_ls_weighting_scheme calc
_refine_ls_wR_factor_gt 0.1162
_refine_ls_wR_factor_ref 0.1247
_reflns_number_gt 1877
_reflns_number_total 2574
_reflns_threshold_expression I>2\s(I)
_cod_data_source_file av1151.cif
_cod_data_source_block I
_cod_database_code 2013727
_cod_database_fobs_code 2013727

loop_
_symmetry_equiv_pos_as_xyz
'x, y, z'
'-x, -y, -z'

loop_
_atom_site_label
_atom_site_fract_x
_atom_site_fract_y
_atom_site_fract_z
_atom_site_U_iso_or_equiv
_atom_site_adp_type
_atom_site_calc_flag
_atom_site_refinement_flags
_atom_site_occupancy
_atom_site_disorder_assembly
_atom_site_disorder_group
_atom_site_type_symbol
O1a 0.6004(4) 0.17735(12) 0.57623(9) 0.0513(4) Uani d . 1 . . O
N1a 0.3007(5) 0.10988(16) 0.70881(12) 0.0517(5) Uani d . 1 . . N
N2a 0.3002(5) -0.09016(17) 0.77123(11) 0.0551(5) Uani d . 1 . . N
N3a 0.6395(5) -0.20579(15) 0.67980(11) 0.0502(5) Uani d . 1 . . N
H3a 0.6094 -0.2731 0.7096 0.075 Uiso calc PR 0.50 . . H
N4a 0.8240(4) -0.06582(14) 0.57258(11) 0.0461(4) Uani d . 1 . . N
H4a 0.9274 -0.0312 0.5250 0.069 Uiso calc PR 0.50 . . H
C1a 0.5031(5) 0.09128(18) 0.64025(13) 0.0429(5) Uani d . 1 . . C
C2a 0.2139(6) 0.0187(2) 0.76993(15) 0.0588(6) Uani d . 1 . . C
H2a 0.0741 0.0343 0.8178 0.088 Uiso calc R 1 . . H
C3a 0.5068(5) -0.10510(18) 0.70015(13) 0.0437(5) Uani d . 1 . . C
C4a 0.6192(5) -0.01840(17) 0.63365(12) 0.0402(5) Uani d . 1 . . C
C5a 0.8262(6) -0.17696(18) 0.60357(14) 0.0501(6) Uani d . 1 . . C
H5a 0.9466 -0.2301 0.5749 0.075 Uiso calc R 1 . . H
C6a 0.4507(6) 0.28837(19) 0.58251(16) 0.0599(6) Uani d . 1 . . C
H61a 0.5320 0.3422 0.5325 0.090 Uiso calc R 1 . . H
H62a 0.5166 0.3113 0.6328 0.090 Uiso calc R 1 . . H
H63a 0.2036 0.2856 0.5864 0.078 Uiso calc R 1 . . H
O1b 0.3055(4) 0.26814(13) 0.99590(9) 0.0581(4) Uani d . 1 . . O
N1b 0.6583(5) 0.25610(16) 0.87015(12) 0.0526(5) Uani d . 1 . . N
N2b 0.7657(5) 0.41991(16) 0.75812(11) 0.0511(5) Uani d . 1 . . N
N3b 0.4729(5) 0.59235(15) 0.79422(11) 0.0496(5) Uani d . 1 . . N
H3b 0.5360 0.6421 0.7494 0.074 Uiso calc PR 0.50 . . H
N4b 0.2148(4) 0.51723(15) 0.92284(11) 0.0481(5) Uani d . 1 . . N
H4b 0.0908 0.5116 0.9715 0.072 Uiso calc PR 0.50 . . H
C1b 0.4592(5) 0.31604(18) 0.91809(13) 0.0442(5) Uani d . 1 . . C
C2b 0.7993(6) 0.3108(2) 0.79300(15) 0.0543(6) Uani d . 1 . . C
H2b 0.9377 0.2661 0.7601 0.081 Uiso calc R 1 . . H
C3b 0.5617(5) 0.47891(18) 0.80940(13) 0.0425(5) Uani d . 1 . . C
C4b 0.4021(5) 0.43178(17) 0.88953(12) 0.0409(5) Uani d . 1 . . C
C5b 0.2680(6) 0.60951(19) 0.86348(14) 0.0520(6) Uani d . 1 . . C
H5b 0.1705 0.6805 0.8695 0.078 Uiso calc R 1 . . H
C6b 0.3549(7) 0.1476(2) 1.02206(18) 0.0779(8) Uani d . 1 . . C
H61b 0.2304 0.1233 1.0775 0.117 Uiso calc R 1 . . H
H62b 0.5965 0.1294 1.0251 0.117 Uiso calc R 1 . . H
H63b 0.2710 0.1092 0.9811 0.117 Uiso calc R 1 . . H
O1Wa -0.1399(19) 0.5447(4) 0.5806(3) 0.0863(14) Uani d P 0.50 . . O
O1Wb 0.0946(18) 0.5416(4) 0.5868(4) 0.0790(14) Uani d P 0.50 . . O
H1W -0.034(13) 0.510(4) 0.622(3) 0.121(16) Uiso d . 1 . . H
H1Wb 0.32(2) 0.550(7) 0.596(5) 0.15(3) Uiso d P 0.50 . . H

loop_
_atom_site_aniso_label
_atom_site_aniso_U_11
_atom_site_aniso_U_22
_atom_site_aniso_U_33
_atom_site_aniso_U_12
_atom_site_aniso_U_13
_atom_site_aniso_U_23
O1a 0.0628(9) 0.0363(9) 0.0505(9) -0.0013(7) 0.0042(7) -0.0029(7)
N1a 0.0564(11) 0.0488(12) 0.0474(11) -0.0009(8) 0.0033(9) -0.0078(9)
N2a 0.0633(12) 0.0532(13) 0.0428(11) -0.0045(9) 0.0071(9) -0.0004(9)
N3a 0.0625(11) 0.0381(11) 0.0450(11) -0.0050(8) 0.0026(9) 0.0010(8)
N4a 0.0572(10) 0.0379(11) 0.0404(10) -0.0033(8) 0.0047(8) -0.0055(8)
C1a 0.0459(11) 0.0412(13) 0.0400(12) -0.0057(9) -0.0047(9) -0.0021(9)
C2a 0.0656(15) 0.0618(17) 0.0444(13) -0.0001(12) 0.0108(11) -0.0080(12)
C3a 0.0482(11) 0.0423(13) 0.0386(11) -0.0036(9) -0.0015(9) -0.0032(9)
C4a 0.0457(11) 0.0379(12) 0.0352(11) -0.0031(9) -0.0010(9) -0.0035(9)
C5a 0.0626(14) 0.0380(13) 0.0472(13) -0.0021(10) 0.0014(11) -0.0052(10)
C6a 0.0661(15) 0.0403(13) 0.0698(16) 0.0020(11) -0.0048(12) -0.0042(12)
O1b 0.0726(10) 0.0471(9) 0.0465(9) -0.0057(7) 0.0025(7) 0.0078(7)
N1b 0.0603(11) 0.0451(11) 0.0504(11) 0.0031(9) -0.0031(9) -0.0065(9)
N2b 0.0553(11) 0.0530(12) 0.0420(10) 0.0005(8) 0.0049(8) -0.0076(9)
N3b 0.0614(11) 0.0407(11) 0.0418(10) -0.0047(8) 0.0048(8) -0.0005(8)
N4b 0.0576(11) 0.0431(11) 0.0399(10) -0.0021(8) 0.0074(8) -0.0056(8)
C1b 0.0492(12) 0.0425(13) 0.0393(12) -0.0054(9) -0.0062(9) -0.0016(10)
C2b 0.0597(14) 0.0512(15) 0.0500(14) 0.0073(11) 0.0002(11) -0.0100(12)
C3b 0.0489(11) 0.0389(12) 0.0382(11) -0.0044(9) -0.0012(9) -0.0041(9)
C4b 0.0459(11) 0.0410(12) 0.0344(11) -0.0030(9) -0.0014(9) -0.0049(9)
C5b 0.0638(14) 0.0401(13) 0.0484(13) -0.0005(10) 0.0031(11) -0.0044(10)
C6b 0.0866(19) 0.0533(16) 0.0791(19) -0.0024(13) -0.0033(15) 0.0221(14)
O1Wa 0.130(5) 0.061(3) 0.061(3) -0.002(3) -0.006(3) 0.004(2)
O1Wb 0.087(3) 0.064(3) 0.073(3) -0.004(3) 0.012(3) 0.011(2)

loop_
_atom_type_symbol
_atom_type_description
_atom_type_scat_dispersion_real
_atom_type_scat_dispersion_imag
_atom_type_scat_source
C C 0.0033 0.0016 'International Tables Vol C Tables 4.2.6.8 and 6.1.1.4'
H H 0.0000 0.0000 'International Tables Vol C Tables 4.2.6.8 and 6.1.1.4'
O O 0.0106 0.0060 'International Tables Vol C Tables 4.2.6.8 and 6.1.1.4'
N N 0.0061 0.0033 'International Tables Vol C Tables 4.2.6.8 and 6.1.1.4'

loop_
_geom_angle_atom_site_label_1
_geom_angle_atom_site_label_2
_geom_angle_atom_site_label_3
_geom_angle
C1a O1a C6a 116.87(18)
C1a N1a C2a 117.3(2)
C2a N2a C3a 111.70(19)
C5a N3a C3a 105.14(18)
C5a N3a H3a 127.4
C3a N3a H3a 127.4
C5a N4a C4a 104.63(17)
C5a N4a H4a 127.7
C4a N4a H4a 127.7
N1a C1a O1a 121.07(19)
N1a C1a C4a 120.1(2)
O1a C1a C4a 118.86(19)
N2a C2a N1a 129.0(2)
N2a C2a H2a 115.5
N1a C2a H2a 115.5
N2a C3a N3a 127.3(2)
N2a C3a C4a 124.9(2)
N3a C3a C4a 107.78(19)
N4a C4a C3a 108.42(18)
N4a C4a C1a 134.48(19)
C3a C4a C1a 117.08(19)
N4a C5a N3a 114.03(19)
N4a C5a H5a 123.0
N3a C5a H5a 123.0
O1a C6a H61a 109.5
O1a C6a H62a 109.5
H61a C6a H62a 109.5
O1a C6a H63a 109.5
H61a C6a H63a 109.5
H62a C6a H63a 109.5
C1b O1b C6b 117.08(19)
C1b N1b C2b 117.65(19)
C2b N2b C3b 112.37(19)
C5b N3b C3b 105.39(18)
C5b N3b H3b 127.3
C3b N3b H3b 127.3
C5b N4b C4b 104.72(18)
C5b N4b H4b 127.6
C4b N4b H4b 127.6
N1b C1b O1b 121.63(19)
N1b C1b C4b 120.17(19)
O1b C1b C4b 118.20(19)
N2b C2b N1b 128.3(2)
N2b C2b H2b 115.8
N1b C2b H2b 115.8
N2b C3b N3b 128.11(19)
N2b C3b C4b 124.4(2)
N3b C3b C4b 107.54(18)
N4b C4b C3b 108.08(18)
N4b C4b C1b 134.77(19)
C3b C4b C1b 117.15(19)
N4b C5b N3b 114.3(2)
N4b C5b H5b 122.9
N3b C5b H5b 122.9
O1b C6b H61b 109.5
O1b C6b H62b 109.5
H61b C6b H62b 109.5
O1b C6b H63b 109.5
H61b C6b H63b 109.5
H62b C6b H63b 109.5
O1Wb O1Wa H1W 51(3)
O1Wa O1Wb H1W 59(4)
O1Wa O1Wb H1Wb 170(5)
H1W O1Wb H1Wb 121(6)

loop_
_geom_bond_atom_site_label_1
_geom_bond_atom_site_label_2
_geom_bond_site_symmetry_2
_geom_bond_distance
_geom_bond_publ_flag
O1a C1a . 1.342(3) ?
O1a C6a . 1.440(3) ?
N1a C1a . 1.322(3) ?
N1a C2a . 1.347(3) ?
N2a C2a . 1.325(3) ?
N2a C3a . 1.350(3) ?
N3a C5a . 1.339(3) ?
N3a C3a . 1.368(3) ?
N3a H3a . 0.8600 ?
N4a C5a . 1.328(3) ?
N4a C4a . 1.377(3) ?
N4a H4a . 0.8600 ?
C1a C4a . 1.385(3) ?
C2a H2a . 0.9300 ?
C3a C4a . 1.385(3) ?
C5a H5a . 0.9300 ?
C6a H61a . 0.9600 ?
C6a H62a . 0.9600 ?
C6a H63a . 0.9600 ?
O1b C1b . 1.351(3) ?
O1b C6b . 1.433(3) ?
N1b C1b . 1.311(3) ?
N1b C2b . 1.350(3) ?
N2b C2b . 1.325(3) ?
N2b C3b . 1.347(3) ?
N3b C5b . 1.331(3) ?
N3b C3b . 1.367(3) ?
N3b H3b . 0.8600 ?
N4b C5b . 1.320(3) ?
N4b C4b . 1.380(3) ?
N4b H4b . 0.8600 ?
C1b C4b . 1.388(3) ?
C2b H2b . 0.9300 ?
C3b C4b . 1.386(3) ?
C5b H5b . 0.9300 ?
C6b H61b . 0.9600 ?
C6b H62b . 0.9600 ?
C6b H63b . 0.9600 ?
O1Wa O1Wb . 0.929(6) ?
O1Wa H1W . 0.85(4) ?
O1Wb H1W . 0.77(5) ?
O1Wb H1Wb . 0.94(9) ?

loop_
_geom_hbond_atom_site_label_D
_geom_hbond_atom_site_label_H
_geom_hbond_atom_site_label_A
_geom_hbond_site_symmetry_A
_geom_hbond_distance_DH
_geom_hbond_distance_HA
_geom_hbond_distance_DA
_geom_hbond_angle_DHA
N4a H4a N4a 2_756 0.86 1.95 2.801(3) 171
N3a H3a N3b 1_545 0.86 1.95 2.794(3) 167
N4b H4b N4b 2_567 0.86 1.94 2.791(3) 173
N3b H3b N3a 1_565 0.86 1.98 2.794(3) 158
O1Wb H1Wa N2b 1_455 0.77 2.30 3.021(3) 157

loop_
_geom_torsion_atom_site_label_1
_geom_torsion_atom_site_label_2
_geom_torsion_atom_site_label_3
_geom_torsion_atom_site_label_4
_geom_torsion
C2A N1A C1A O1A 179.69(18)
C2A N1A C1A C4A -0.5(3)
C6A O1A C1A N1A -5.2(3)
C6A O1A C1A C4A 174.96(18)
C3A N2A C2A N1A 0.9(3)
C1A N1A C2A N2A -0.9(4)
C2A N2A C3A N3A -178.9(2)
C2A N2A C3A C4A 0.4(3)
C5A N3A C3A N2A 179.9(2)
C5A N3A C3A C4A 0.5(2)
C5A N4A C4A C3A 0.3(2)
C5A N4A C4A C1A -177.7(2)
N2A C3A C4A N4A -179.92(18)
N3A C3A C4A N4A -0.5(2)
N2A C3A C4A C1A -1.6(3)
N3A C3A C4A C1A 177.87(17)
N1A C1A C4A N4A 179.4(2)
O1A C1A C4A N4A -0.8(3)
N1A C1A C4A C3A 1.5(3)
O1A C1A C4A C3A -178.60(17)
C4A N4A C5A N3A 0.0(2)
C3A N3A C5A N4A -0.3(2)
C2B N1B C1B O1B 179.50(18)
C2B N1B C1B C4B -0.7(3)
C6B O1B C1B N1B -3.1(3)
C6B O1B C1B C4B 177.03(19)
C3B N2B C2B N1B -0.1(3)
C1B N1B C2B N2B 0.5(3)
C2B N2B C3B N3B 179.7(2)
C2B N2B C3B C4B -0.3(3)
C5B N3B C3B N2B 179.9(2)
C5B N3B C3B C4B -0.2(2)
C5B N4B C4B C3B -0.2(2)
C5B N4B C4B C1B 179.8(2)
N2B C3B C4B N4B -179.87(18)
N3B C3B C4B N4B 0.2(2)
N2B C3B C4B C1B 0.1(3)
N3B C3B C4B C1B -179.79(17)
N1B C1B C4B N4B -179.6(2)
O1B C1B C4B N4B 0.2(3)
N1B C1B C4B C3B 0.4(3)
O1B C1B C4B C3B -179.80(17)
C4B N4B C5B N3B 0.1(2)
C3B N3B C5B N4B 0.1(2)
